data_4511654
loop_
_publ_author_name
'Abourahma, Heba'
'Bodwell, Graham J.'
'Lu, Jianjiang'
'Moulton, Brian'
'Pottie, Ian R.'
'Walsh, Rosa Bailey'
'Zaworotko, Michael J.'

_publ_section_title
;
 Coordination Polymers from Calixarene-Like [Cu2(Dicarboxylate)2]4Building
 Blocks:&#x2009; Structural Diversity via Atropisomerism
;
_journal_issue 4
_journal_name_full 'Crystal Growth &amp; Design'
_journal_page_first 513
_journal_paper_doi 10.1021/cg0340345
_journal_volume 3
_journal_year 2003
_chemical_formula_sum 'C22 H16 Cu2 O10 S4'
_chemical_formula_weight 695.67
_chemical_name_systematic
; 
 ? 
;
_space_group_IT_number 15
_symmetry_cell_setting monoclinic
_symmetry_space_group_name_Hall '-C 2yc'
_symmetry_space_group_name_H-M 'C 1 2/c 1'
_atom_sites_solution_hydrogens geom
_atom_sites_solution_primary direct
_atom_sites_solution_secondary difmap
_audit_creation_method SHELXL-97
_cell_angle_alpha 90.00
_cell_angle_beta 116.692(4)
_cell_angle_gamma 90.00
_cell_formula_units_Z 4
_cell_length_a 15.637(4)
_cell_length_b 15.430(4)
_cell_length_c 13.332(3)
_cell_measurement_reflns_used 2135
_cell_measurement_temperature 200(2)
_cell_measurement_theta_max 28.14
_cell_measurement_theta_min 2.64
_cell_volume 2873.9(12)
_computing_cell_refinement 'Bruker SMART'
_computing_data_collection 'Bruker SMART'
_computing_data_reduction 'Bruker SAINT'
_computing_molecular_graphics 'Bruker SHELXTL'
_computing_publication_material 'Bruker SHELXTL'
_computing_structure_refinement 'SHELXL-97 (Sheldrick, 1997)'
_computing_structure_solution 'SHELXS-97 (Sheldrick, 1990)'
_diffrn_ambient_temperature 200(2)
_diffrn_measured_fraction_theta_full 0.939
_diffrn_measured_fraction_theta_max 0.939
_diffrn_measurement_device_type 'CCD area detector'
_diffrn_measurement_method 'phi and omega scans'
_diffrn_radiation_monochromator graphite
_diffrn_radiation_source 'fine-focus sealed tube'
_diffrn_radiation_type MoK\a
_diffrn_radiation_wavelength 0.71073
_diffrn_reflns_av_R_equivalents 0.0848
_diffrn_reflns_av_sigmaI/netI 0.1235
_diffrn_reflns_limit_h_max 19
_diffrn_reflns_limit_h_min -20
_diffrn_reflns_limit_k_max 20
_diffrn_reflns_limit_k_min -20
_diffrn_reflns_limit_l_max 16
_diffrn_reflns_limit_l_min -9
_diffrn_reflns_number 8435
_diffrn_reflns_theta_full 28.30
_diffrn_reflns_theta_max 28.30
_diffrn_reflns_theta_min 1.97
_exptl_absorpt_coefficient_mu 1.820
_exptl_absorpt_correction_T_max 1.000
_exptl_absorpt_correction_T_min 0.807
_exptl_absorpt_correction_type none
_exptl_crystal_colour blue
_exptl_crystal_density_diffrn 1.608
_exptl_crystal_density_meas 0
_exptl_crystal_density_method 'not measured'
_exptl_crystal_description plate
_exptl_crystal_F_000 1400
_exptl_crystal_size_max 0.10
_exptl_crystal_size_mid 0.10
_exptl_crystal_size_min 0.02
_refine_diff_density_max 1.785
_refine_diff_density_min -0.647
_refine_diff_density_rms 0.175
_refine_ls_extinction_method none
_refine_ls_goodness_of_fit_ref 1.024
_refine_ls_hydrogen_treatment mixed
_refine_ls_matrix_type full
_refine_ls_number_parameters 192
_refine_ls_number_reflns 3360
_refine_ls_number_restraints 0
_refine_ls_restrained_S_all 1.024
_refine_ls_R_factor_all 0.1229
_refine_ls_R_factor_gt 0.0767
_refine_ls_shift/su_max 0.000
_refine_ls_shift/su_mean 0.000
_refine_ls_structure_factor_coef Fsqd
_refine_ls_weighting_details 'calc w=1/[\s^2^(Fo^2^)+(0.0757P)^2^+0.0000P] where P=(Fo^2^+2Fc^2^)/3'
_refine_ls_weighting_scheme calc
_refine_ls_wR_factor_gt 0.1539
_refine_ls_wR_factor_ref 0.1709
_reflns_number_gt 2171
_reflns_number_total 3360
_reflns_threshold_expression >2sigma(I)
_cod_data_source_file jl2581.cif
_cod_data_source_block jl2581
_cod_depositor_comments
;
The following automatic conversions were performed:

'_symmetry_cell_setting' value 'Monoclinic' changed to 'monoclinic'
according to
/usr/data/users/saulius/automatic-downloads/retrospective/ACS/lib/dictionaries/cif_core.dic
dictionary named 'cif_core.dic' version 2.4.2 from 2011-04-26.

Automatic conversion script
Id: cif_fix_values 2281 2013-09-26 08:29:07Z andrius 
;
_cod_original_cell_volume 2874.1(13)
_cod_original_sg_symbol_H-M C2/c
_cod_database_code 4511654

loop_
_symmetry_equiv_pos_as_xyz
'x, y, z'
'-x, y, -z+1/2'
'x+1/2, y+1/2, z'
'-x+1/2, y+1/2, -z+1/2'
'-x, -y, -z'
'x, -y, z-1/2'
'-x+1/2, -y+1/2, -z'
'x+1/2, -y+1/2, z-1/2'

loop_
_atom_site_label
_atom_site_type_symbol
_atom_site_fract_x
_atom_site_fract_y
_atom_site_fract_z
_atom_site_U_iso_or_equiv
_atom_site_adp_type
_atom_site_occupancy
_atom_site_symmetry_multiplicity
_atom_site_calc_flag
_atom_site_refinement_flags
Cu1 Cu 0.66085(5) 0.72504(4) 0.95320(6) 0.0163(2) Uani 1 1 d .
S1 S 0.76878(11) 1.00449(10) 0.76723(13) 0.0217(4) Uani 1 1 d .
O1 O 0.6418(3) 0.8177(3) 0.8441(3) 0.0253(10) Uani 1 1 d .
O2 O 0.6430(3) 0.8135(3) 1.0467(3) 0.0244(10) Uani 1 1 d .
O3 O 0.5152(3) 0.6820(3) 0.8652(4) 0.0262(10) Uani 1 1 d .
O4 O 0.7051(3) 0.6413(3) 1.0778(4) 0.0239(10) Uani 1 1 d .
O5 O 0.7025(3) 0.6449(3) 0.8695(3) 0.0242(10) Uani 1 1 d .
C1 C 0.7090(5) 0.8649(4) 0.8525(5) 0.0206(13) Uani 1 1 d .
C2 C 0.7117(5) 0.8618(4) 1.1085(5) 0.0190(13) Uani 1 1 d .
C3 C 0.6822(4) 0.9370(4) 0.7686(5) 0.0195(13) Uani 1 1 d .
C6 C 0.6836(4) 1.0634(4) 0.6599(5) 0.0219(13) Uani 1 1 d .
C4 C 0.5929(5) 0.9596(4) 0.6915(5) 0.0244(14) Uani 1 1 d .
H4 H 0.5365 0.9295 0.6808 0.029 Uiso 1 1 calc R
C5 C 0.5937(4) 1.0331(4) 0.6289(5) 0.0216(13) Uani 1 1 d .
H5 H 0.5378 1.0585 0.5715 0.026 Uiso 1 1 calc R
C7 C 0.4472(5) 0.7153(5) 0.8973(6) 0.0371(17) Uani 1 1 d .
H7A H 0.4638 0.6973 0.9744 0.056 Uiso 1 1 calc R
H7B H 0.3835 0.6931 0.8466 0.056 Uiso 1 1 calc R
H7C H 0.4469 0.7788 0.8933 0.056 Uiso 1 1 calc R
O100 O 0.0128(4) 1.0108(3) 0.9076(6) 0.0586(17) Uani 1 1 d .
C600 C 0.2533(5) 0.7829(4) 0.9648(6) 0.0360(17) Uani 1 1 d .
C500 C 0.1276(6) 0.7113(5) 0.8045(7) 0.047(2) Uani 1 1 d .
H500 H 0.0867 0.7086 0.7261 0.056 Uiso 1 1 calc R
C400 C 0.1910(5) 0.7793(5) 0.8491(6) 0.0414(18) Uani 1 1 d .
H400 H 0.1926 0.8241 0.8011 0.050 Uiso 1 1 calc R
C300 C 0.1243(6) 0.6463(5) 0.8761(7) 0.045(2) Uani 1 1 d .
H300 H 0.0803 0.5997 0.8456 0.053 Uiso 1 1 calc R
C200 C 0.3177(6) 0.8514(5) 1.0125(7) 0.0435(19) Uani 1 1 d .
H200 H 0.3205 0.8967 0.9659 0.052 Uiso 1 1 calc R
C100 C 0.0849(7) 0.9563(6) 0.9049(8) 0.062(3) Uani 1 1 d .
H10A H 0.0963 0.9720 0.8406 0.094 Uiso 1 1 calc R
H10B H 0.0639 0.8958 0.8976 0.094 Uiso 1 1 calc R
H10C H 0.1442 0.9634 0.9744 0.094 Uiso 1 1 calc R

loop_
_atom_site_aniso_label
_atom_site_aniso_U_11
_atom_site_aniso_U_22
_atom_site_aniso_U_33
_atom_site_aniso_U_23
_atom_site_aniso_U_13
_atom_site_aniso_U_12
Cu1 0.0273(4) 0.0091(3) 0.0172(4) -0.0001(3) 0.0142(3) -0.0004(3)
S1 0.0295(8) 0.0159(7) 0.0231(8) 0.0057(6) 0.0147(7) -0.0003(6)
O1 0.036(3) 0.018(2) 0.024(2) 0.0068(19) 0.016(2) 0.000(2)
O2 0.032(2) 0.019(2) 0.027(2) -0.0062(19) 0.017(2) -0.0047(19)
O3 0.028(2) 0.028(2) 0.029(2) 0.002(2) 0.018(2) -0.004(2)
O4 0.032(3) 0.018(2) 0.024(2) 0.0036(19) 0.014(2) -0.0016(19)
O5 0.029(3) 0.019(2) 0.028(2) -0.0046(19) 0.016(2) 0.0029(19)
C1 0.037(4) 0.010(3) 0.018(3) 0.001(2) 0.015(3) 0.003(3)
C2 0.039(4) 0.005(2) 0.017(3) 0.000(2) 0.016(3) 0.001(3)
C3 0.028(3) 0.013(3) 0.023(3) 0.007(2) 0.016(3) 0.005(3)
C6 0.036(4) 0.013(3) 0.024(3) 0.009(2) 0.020(3) 0.002(3)
C4 0.032(4) 0.023(3) 0.026(3) -0.002(3) 0.020(3) -0.004(3)
C5 0.030(3) 0.017(3) 0.020(3) 0.004(3) 0.013(3) 0.005(3)
C7 0.039(4) 0.030(4) 0.039(4) 0.000(3) 0.015(3) -0.003(3)
O100 0.062(4) 0.031(3) 0.100(5) 0.004(3) 0.051(4) 0.002(3)
C600 0.040(4) 0.028(4) 0.048(5) 0.002(3) 0.026(4) 0.004(3)
C500 0.056(5) 0.045(5) 0.048(5) -0.006(4) 0.031(4) -0.004(4)
C400 0.055(5) 0.032(4) 0.048(5) 0.010(4) 0.032(4) 0.007(4)
C300 0.050(5) 0.037(4) 0.053(5) -0.005(4) 0.028(4) -0.004(4)
C200 0.057(5) 0.028(4) 0.053(5) -0.002(4) 0.031(4) -0.010(4)
C100 0.088(7) 0.047(5) 0.082(7) 0.020(5) 0.065(6) 0.023(5)

loop_
_atom_type_symbol
_atom_type_description
_atom_type_scat_dispersion_real
_atom_type_scat_dispersion_imag
_atom_type_scat_source
C C 0.0033 0.0016 'International Tables Vol C Tables 4.2.6.8 and 6.1.1.4'
H H 0.0000 0.0000 'International Tables Vol C Tables 4.2.6.8 and 6.1.1.4'
O O 0.0106 0.0060 'International Tables Vol C Tables 4.2.6.8 and 6.1.1.4'
S S 0.1246 0.1234 'International Tables Vol C Tables 4.2.6.8 and 6.1.1.4'
Cu Cu 0.3201 1.2651 'International Tables Vol C Tables 4.2.6.8 and 6.1.1.4'

loop_
_geom_angle_atom_site_label_1
_geom_angle_atom_site_label_2
_geom_angle_atom_site_label_3
_geom_angle
_geom_angle_site_symmetry_1
_geom_angle_site_symmetry_3
O2 Cu1 O5 169.53(17) . .
O2 Cu1 O1 86.93(18) . .
O5 Cu1 O1 90.94(18) . .
O2 Cu1 O4 90.95(18) . .
O5 Cu1 O4 89.19(18) . .
O1 Cu1 O4 168.95(18) . .
O2 Cu1 O3 98.30(17) . .
O5 Cu1 O3 92.04(17) . .
O1 Cu1 O3 92.83(17) . .
O4 Cu1 O3 98.20(17) . .
O2 Cu1 Cu1 85.23(13) . 7_667
O5 Cu1 Cu1 84.37(13) . 7_667
O1 Cu1 Cu1 85.04(13) . 7_667
O4 Cu1 Cu1 83.98(13) . 7_667
O3 Cu1 Cu1 175.79(12) . 7_667
C6 S1 C3 90.6(3) . .
C1 O1 Cu1 121.3(4) . .
C2 O2 Cu1 120.4(4) . .
C7 O3 Cu1 118.8(4) . .
C1 O4 Cu1 122.1(4) 7_667 .
C2 O5 Cu1 121.2(4) 7_667 .
O1 C1 O4 127.4(5) . 7_667
O1 C1 C3 115.3(5) . .
O4 C1 C3 117.4(5) 7_667 .
O5 C2 O2 128.1(5) 7_667 .
O5 C2 C6 117.5(5) 7_667 6_576
O2 C2 C6 114.4(5) . 6_576
C4 C3 C1 127.2(6) . .
C4 C3 S1 112.6(4) . .
C1 C3 S1 120.1(4) . .
C5 C6 C2 126.8(6) . 6_575
C5 C6 S1 112.4(4) . .
C2 C6 S1 120.7(5) 6_575 .
C3 C4 C5 112.1(6) . .
C6 C5 C4 112.3(5) . .
C200 C600 C400 122.0(7) . .
C200 C600 C600 119.4(9) . 7_567
C400 C600 C600 118.5(8) . 7_567
C400 C500 C300 119.3(8) . .
C500 C400 C600 120.7(7) . .
C200 C300 C500 121.2(8) 7_567 .
C300 C200 C600 120.8(8) 7_567 .

loop_
_geom_bond_atom_site_label_1
_geom_bond_atom_site_label_2
_geom_bond_distance
_geom_bond_site_symmetry_2
Cu1 O2 1.952(4) .
Cu1 O5 1.962(4) .
Cu1 O1 1.964(4) .
Cu1 O4 1.969(4) .
Cu1 O3 2.146(4) .
Cu1 Cu1 2.6073(15) 7_667
S1 C6 1.714(6) .
S1 C3 1.715(6) .
O1 C1 1.242(7) .
O2 C2 1.262(7) .
O3 C7 1.411(8) .
O4 C1 1.247(7) 7_667
O5 C2 1.243(7) 7_667
C1 O4 1.247(7) 7_667
C1 C3 1.498(8) .
C2 O5 1.243(7) 7_667
C2 C6 1.504(8) 6_576
C3 C4 1.356(8) .
C6 C5 1.357(8) .
C6 C2 1.504(8) 6_575
C4 C5 1.412(8) .
O100 C100 1.421(9) .
C600 C200 1.399(10) .
C600 C400 1.407(10) .
C600 C600 1.418(14) 7_567
C500 C400 1.381(11) .
C500 C300 1.401(11) .
C300 C200 1.349(11) 7_567
C200 C300 1.349(11) 7_567

loop_
_geom_torsion_atom_site_label_1
_geom_torsion_atom_site_label_2
_geom_torsion_atom_site_label_3
_geom_torsion_atom_site_label_4
_geom_torsion
_geom_torsion_site_symmetry_1
_geom_torsion_site_symmetry_4
O2 Cu1 O1 C1 84.5(5) . .
O5 Cu1 O1 C1 -85.3(5) . .
O4 Cu1 O1 C1 5.3(12) . .
O3 Cu1 O1 C1 -177.4(5) . .
Cu1 Cu1 O1 C1 -1.0(4) 7_667 .
O5 Cu1 O2 C2 -3.7(12) . .
O1 Cu1 O2 C2 -82.1(4) . .
O4 Cu1 O2 C2 87.0(4) . .
O3 Cu1 O2 C2 -174.6(4) . .
Cu1 Cu1 O2 C2 3.1(4) 7_667 .
O2 Cu1 O3 C7 -6.1(5) . .
O5 Cu1 O3 C7 175.6(5) . .
O1 Cu1 O3 C7 -93.4(5) . .
O4 Cu1 O3 C7 86.1(5) . .
Cu1 Cu1 O3 C7 -152.9(15) 7_667 .
O2 Cu1 O4 C1 -89.0(4) . 7_667
O5 Cu1 O4 C1 80.5(4) . 7_667
O1 Cu1 O4 C1 -10.2(12) . 7_667
O3 Cu1 O4 C1 172.5(4) . 7_667
Cu1 Cu1 O4 C1 -3.9(4) 7_667 7_667
O2 Cu1 O5 C2 12.9(12) . 7_667
O1 Cu1 O5 C2 91.0(4) . 7_667
O4 Cu1 O5 C2 -77.9(4) . 7_667
O3 Cu1 O5 C2 -176.1(4) . 7_667
Cu1 Cu1 O5 C2 6.1(4) 7_667 7_667
Cu1 O1 C1 O4 4.7(8) . 7_667
Cu1 O1 C1 C3 -175.4(4) . .
Cu1 O2 C2 O5 -9.7(8) . 7_667
Cu1 O2 C2 C6 169.8(4) . 6_576
O1 C1 C3 C4 5.4(9) . .
O4 C1 C3 C4 -174.7(6) 7_667 .
O1 C1 C3 S1 -177.4(4) . .
O4 C1 C3 S1 2.5(7) 7_667 .
C6 S1 C3 C4 -0.7(5) . .
C6 S1 C3 C1 -178.3(5) . .
C3 S1 C6 C5 1.0(5) . .
C3 S1 C6 C2 -177.6(5) . 6_575
C1 C3 C4 C5 177.6(5) . .
S1 C3 C4 C5 0.2(7) . .
C2 C6 C5 C4 177.5(6) 6_575 .
S1 C6 C5 C4 -1.0(7) . .
C3 C4 C5 C6 0.5(7) . .
C300 C500 C400 C600 1.3(12) . .
C200 C600 C400 C500 -179.4(7) . .
C600 C600 C400 C500 -2.6(13) 7_567 .
C400 C500 C300 C200 -0.5(12) . 7_567
C400 C600 C200 C300 179.2(7) . 7_567
C600 C600 C200 C300 2.4(13) 7_567 7_567
